data_4067419
loop_
_publ_author_name
'Carver, Colin T.'
'Williams, Bryan N.'
'Ogilby, Kevin R.'
'Diaconescu, Paula L.'

_publ_section_title
;
 Coupling of Aromatic N-Heterocycles Mediated by Group 3 Complexes
;
_journal_issue 4
_journal_name_full Organometallics
_journal_page_first 835
_journal_paper_doi 10.1021/om900943m
_journal_volume 29
_journal_year 2010
_chemical_formula_moiety 'C48 H55 Fe N4 Sc Si2'
_chemical_formula_sum 'C48 H55 Fe N4 Sc Si2'
_chemical_formula_weight 844.95
_chemical_name_systematic
; 
 ? 
;
_space_group_IT_number 14
_symmetry_cell_setting monoclinic
_symmetry_space_group_name_Hall '-P 2ybc'
_symmetry_space_group_name_H-M 'P 1 21/c 1'
_atom_sites_solution_hydrogens geom
_atom_sites_solution_primary direct
_atom_sites_solution_secondary difmap
_audit_creation_method SHELXL-97
_cell_angle_alpha 90.00
_cell_angle_beta 93.4350(10)
_cell_angle_gamma 90.00
_cell_formula_units_Z 4
_cell_length_a 18.4379(15)
_cell_length_b 13.7392(11)
_cell_length_c 17.1780(14)
_cell_measurement_reflns_used 6046
_cell_measurement_temperature 100(2)
_cell_measurement_theta_max 26.06
_cell_measurement_theta_min 3.76
_cell_volume 4343.7(6)
_computing_cell_refinement 'Bruker APEX11'
_computing_data_collection 'Bruker APEX11'
_computing_data_reduction 'Bruker SAINT'
_computing_molecular_graphics 'Bruker SHELXTL'
_computing_publication_material 'Bruker SHELXTL'
_computing_structure_refinement 'SHELXL-97 (Sheldrick, 1997)'
_computing_structure_solution 'SHELXS-97 (Sheldrick, 1990)'
_diffrn_ambient_temperature 100(2)
_diffrn_measured_fraction_theta_full 0.996
_diffrn_measured_fraction_theta_max 0.993
_diffrn_measurement_device_type 'CCD area detector'
_diffrn_measurement_method 'phi and omega scans'
_diffrn_radiation_monochromator graphite
_diffrn_radiation_source 'fine-focus sealed tube'
_diffrn_radiation_type MoK\a
_diffrn_radiation_wavelength 0.71073
_diffrn_reflns_av_R_equivalents 0.0579
_diffrn_reflns_av_sigmaI/netI 0.0611
_diffrn_reflns_limit_h_max 24
_diffrn_reflns_limit_h_min -24
_diffrn_reflns_limit_k_max 18
_diffrn_reflns_limit_k_min -18
_diffrn_reflns_limit_l_max 23
_diffrn_reflns_limit_l_min -23
_diffrn_reflns_number 39577
_diffrn_reflns_theta_full 25.00
_diffrn_reflns_theta_max 28.71
_diffrn_reflns_theta_min 3.70
_exptl_absorpt_coefficient_mu 0.583
_exptl_absorpt_correction_T_max 0.9770
_exptl_absorpt_correction_T_min 0.9440
_exptl_absorpt_correction_type multi-scan
_exptl_absorpt_process_details 'Sadabs (Bruker)'
_exptl_crystal_colour 'dark orange'
_exptl_crystal_density_diffrn 1.292
_exptl_crystal_density_method 'not measured'
_exptl_crystal_description block
_exptl_crystal_F_000 1784
_exptl_crystal_size_max 0.10
_exptl_crystal_size_mid 0.06
_exptl_crystal_size_min 0.04
_refine_diff_density_max 0.445
_refine_diff_density_min -0.383
_refine_diff_density_rms 0.071
_refine_ls_extinction_method none
_refine_ls_goodness_of_fit_ref 1.005
_refine_ls_hydrogen_treatment constr
_refine_ls_matrix_type full
_refine_ls_number_parameters 505
_refine_ls_number_reflns 11169
_refine_ls_number_restraints 0
_refine_ls_restrained_S_all 1.005
_refine_ls_R_factor_all 0.0735
_refine_ls_R_factor_gt 0.0424
_refine_ls_shift/su_max 0.001
_refine_ls_shift/su_mean 0.000
_refine_ls_structure_factor_coef Fsqd
_refine_ls_weighting_details 'calc w=1/[\s^2^(Fo^2^)+(0.0464P)^2^+1.4127P] where P=(Fo^2^+2Fc^2^)/3'
_refine_ls_weighting_scheme calc
_refine_ls_wR_factor_gt 0.0924
_refine_ls_wR_factor_ref 0.1046
_reflns_number_gt 7881
_reflns_number_total 11169
_reflns_threshold_expression >2sigma(I)
_cod_data_source_file om900943m_si_003.cif
_cod_data_source_block 3-acr-phan
_cod_original_sg_symbol_H-M 'P 21/c'
_cod_database_code 4067419

loop_
_symmetry_equiv_pos_as_xyz
'x, y, z'
'-x, y+1/2, -z+1/2'
'-x, -y, -z'
'x, -y-1/2, z-1/2'

loop_
_atom_site_label
_atom_site_type_symbol
_atom_site_fract_x
_atom_site_fract_y
_atom_site_fract_z
_atom_site_U_iso_or_equiv
_atom_site_adp_type
_atom_site_occupancy
_atom_site_symmetry_multiplicity
_atom_site_calc_flag
_atom_site_refinement_flags
Sc1 Sc 0.26129(2) 0.55949(3) 0.35470(2) 0.01347(9) Uani 1 1 d .
Fe1 Fe 0.398510(16) 0.63670(2) 0.291424(17) 0.01560(8) Uani 1 1 d .
Si1 Si 0.33378(3) 0.31826(4) 0.37046(4) 0.01671(13) Uani 1 1 d .
Si2 Si 0.23726(3) 0.79484(4) 0.45020(3) 0.01775(13) Uani 1 1 d .
N1 N 0.19265(9) 0.51459(12) 0.45487(10) 0.0144(3) Uani 1 1 d .
N2 N 0.17336(9) 0.53269(12) 0.27714(10) 0.0150(4) Uani 1 1 d .
N3 N 0.33342(9) 0.44291(12) 0.35906(10) 0.0159(4) Uani 1 1 d .
N4 N 0.26490(9) 0.70712(12) 0.38619(10) 0.0165(4) Uani 1 1 d .
C1 C 0.11145(11) 0.57475(15) 0.31630(12) 0.0148(4) Uani 1 1 d .
H1A H 0.1310 0.6304 0.3487 0.018 Uiso 1 1 calc R
C2 C 0.05298(11) 0.61567(15) 0.26026(12) 0.0150(4) Uani 1 1 d .
C3 C 0.01049(11) 0.69447(15) 0.28032(13) 0.0183(4) Uani 1 1 d .
H3A H 0.0204 0.7258 0.3291 0.022 Uiso 1 1 calc R
C4 C -0.04581(11) 0.72810(16) 0.23064(13) 0.0210(5) Uani 1 1 d .
H4A H -0.0755 0.7806 0.2456 0.025 Uiso 1 1 calc R
C5 C -0.05801(12) 0.68327(16) 0.15803(13) 0.0213(5) Uani 1 1 d .
H5A H -0.0960 0.7061 0.1229 0.026 Uiso 1 1 calc R
C6 C -0.01556(11) 0.60635(16) 0.13701(13) 0.0193(4) Uani 1 1 d .
H6A H -0.0241 0.5777 0.0870 0.023 Uiso 1 1 calc R
C7 C 0.04014(11) 0.56933(15) 0.18791(12) 0.0162(4) Uani 1 1 d .
C8 C 0.08682(11) 0.48715(15) 0.16893(12) 0.0155(4) Uani 1 1 d .
C9 C 0.06944(12) 0.42350(15) 0.10657(12) 0.0184(4) Uani 1 1 d .
H9A H 0.0236 0.4294 0.0787 0.022 Uiso 1 1 calc R
C10 C 0.11735(12) 0.35254(16) 0.08463(12) 0.0211(5) Uani 1 1 d .
H10A H 0.1043 0.3097 0.0427 0.025 Uiso 1 1 calc R
C11 C 0.18506(12) 0.34470(16) 0.12493(13) 0.0209(5) Uani 1 1 d .
H11A H 0.2193 0.2981 0.1091 0.025 Uiso 1 1 calc R
C12 C 0.20245(12) 0.40468(16) 0.18793(12) 0.0182(4) Uani 1 1 d .
H12A H 0.2486 0.3978 0.2152 0.022 Uiso 1 1 calc R
C13 C 0.15421(11) 0.47510(15) 0.21276(12) 0.0154(4) Uani 1 1 d .
C14 C 0.08164(11) 0.50046(15) 0.37248(12) 0.0150(4) Uani 1 1 d .
C15 C 0.01509(11) 0.45723(15) 0.35976(12) 0.0174(4) Uani 1 1 d .
H15A H -0.0132 0.4720 0.3132 0.021 Uiso 1 1 calc R
C16 C -0.01317(11) 0.39105(16) 0.41386(13) 0.0200(5) Uani 1 1 d .
H16A H -0.0581 0.3592 0.4015 0.024 Uiso 1 1 calc R
C17 C 0.02361(11) 0.37329(15) 0.48275(13) 0.0192(4) Uani 1 1 d .
H17A H 0.0030 0.3321 0.5200 0.023 Uiso 1 1 calc R
C18 C 0.09345(11) 0.41609(15) 0.50002(12) 0.0166(4) Uani 1 1 d .
C19 C 0.13213(12) 0.40214(15) 0.57109(12) 0.0184(4) Uani 1 1 d .
H19A H 0.1123 0.3623 0.6097 0.022 Uiso 1 1 calc R
C20 C 0.19953(12) 0.44588(15) 0.58641(12) 0.0181(4) Uani 1 1 d .
C21 C 0.24068(13) 0.43605(16) 0.65924(13) 0.0225(5) Uani 1 1 d .
H21A H 0.2218 0.3986 0.6999 0.027 Uiso 1 1 calc R
C22 C 0.30646(12) 0.47979(16) 0.67081(13) 0.0224(5) Uani 1 1 d .
H22A H 0.3334 0.4727 0.7193 0.027 Uiso 1 1 calc R
C23 C 0.33492(12) 0.53594(15) 0.61074(13) 0.0209(5) Uani 1 1 d .
H23A H 0.3808 0.5667 0.6198 0.025 Uiso 1 1 calc R
C24 C 0.29817(11) 0.54683(15) 0.54034(12) 0.0176(4) Uani 1 1 d .
H24A H 0.3185 0.5846 0.5008 0.021 Uiso 1 1 calc R
C25 C 0.22892(11) 0.50154(15) 0.52573(12) 0.0155(4) Uani 1 1 d .
C26 C 0.12451(11) 0.47719(14) 0.44275(12) 0.0143(4) Uani 1 1 d .
C27 C 0.39072(11) 0.48928(15) 0.32233(13) 0.0171(4) Uani 1 1 d .
C28 C 0.39694(12) 0.50093(16) 0.23952(13) 0.0228(5) Uani 1 1 d .
H28A H 0.3608 0.4781 0.1977 0.027 Uiso 1 1 calc R
C29 C 0.46288(13) 0.55005(17) 0.22737(15) 0.0273(5) Uani 1 1 d .
H29A H 0.4815 0.5669 0.1756 0.033 Uiso 1 1 calc R
C30 C 0.49788(12) 0.57119(16) 0.30107(15) 0.0263(5) Uani 1 1 d .
H30A H 0.5457 0.6050 0.3103 0.032 Uiso 1 1 calc R
C31 C 0.45343(11) 0.53565(15) 0.35962(14) 0.0211(5) Uani 1 1 d .
H31A H 0.4645 0.5408 0.4172 0.025 Uiso 1 1 calc R
C32 C 0.31999(11) 0.73066(14) 0.33671(12) 0.0154(4) Uani 1 1 d .
C33 C 0.31329(12) 0.72599(15) 0.25255(12) 0.0185(4) Uani 1 1 d .
H33A H 0.2691 0.7048 0.2204 0.022 Uiso 1 1 calc R
C34 C 0.38006(12) 0.75622(16) 0.22297(13) 0.0230(5) Uani 1 1 d .
H34A H 0.3904 0.7620 0.1667 0.028 Uiso 1 1 calc R
C35 C 0.42865(12) 0.77992(16) 0.28720(13) 0.0226(5) Uani 1 1 d .
H35A H 0.4794 0.8047 0.2840 0.027 Uiso 1 1 calc R
C36 C 0.39341(11) 0.76098(15) 0.35683(13) 0.0185(4) Uani 1 1 d .
H36A H 0.4154 0.7698 0.4110 0.022 Uiso 1 1 calc R
C37 C 0.24119(12) 0.28252(16) 0.39788(15) 0.0256(5) Uani 1 1 d .
H37A H 0.2050 0.3061 0.3582 0.038 Uiso 1 1 calc R
H37B H 0.2317 0.3112 0.4485 0.038 Uiso 1 1 calc R
H37C H 0.2382 0.2114 0.4013 0.038 Uiso 1 1 calc R
C38 C 0.35391(13) 0.25428(17) 0.27718(14) 0.0259(5) Uani 1 1 d .
H38A H 0.3192 0.2756 0.2352 0.039 Uiso 1 1 calc R
H38B H 0.3496 0.1838 0.2843 0.039 Uiso 1 1 calc R
H38C H 0.4034 0.2701 0.2635 0.039 Uiso 1 1 calc R
C39 C 0.40386(12) 0.27168(15) 0.44773(13) 0.0199(5) Uani 1 1 d .
C40 C 0.48094(12) 0.28387(18) 0.41965(15) 0.0285(5) Uani 1 1 d .
H40A H 0.5164 0.2599 0.4599 0.043 Uiso 1 1 calc R
H40B H 0.4901 0.3529 0.4097 0.043 Uiso 1 1 calc R
H40C H 0.4854 0.2466 0.3715 0.043 Uiso 1 1 calc R
C41 C 0.39887(14) 0.32733(19) 0.52446(14) 0.0316(6) Uani 1 1 d .
H41A H 0.4353 0.3021 0.5632 0.047 Uiso 1 1 calc R
H41B H 0.3503 0.3188 0.5437 0.047 Uiso 1 1 calc R
H41C H 0.4078 0.3967 0.5157 0.047 Uiso 1 1 calc R
C42 C 0.39177(14) 0.16302(17) 0.46353(16) 0.0321(6) Uani 1 1 d .
H42A H 0.4281 0.1403 0.5034 0.048 Uiso 1 1 calc R
H42B H 0.3965 0.1260 0.4153 0.048 Uiso 1 1 calc R
H42C H 0.3430 0.1534 0.4819 0.048 Uiso 1 1 calc R
C43 C 0.30911(15) 0.82576(19) 0.52832(14) 0.0350(6) Uani 1 1 d .
H43A H 0.3246 0.7664 0.5562 0.053 Uiso 1 1 calc R
H43B H 0.2894 0.8720 0.5650 0.053 Uiso 1 1 calc R
H43C H 0.3509 0.8551 0.5045 0.053 Uiso 1 1 calc R
C44 C 0.15754(15) 0.74693(19) 0.50055(17) 0.0400(7) Uani 1 1 d .
H44A H 0.1711 0.6862 0.5276 0.060 Uiso 1 1 calc R
H44B H 0.1173 0.7345 0.4620 0.060 Uiso 1 1 calc R
H44C H 0.1424 0.7950 0.5385 0.060 Uiso 1 1 calc R
C45 C 0.20943(12) 0.91231(16) 0.39825(13) 0.0214(5) Uani 1 1 d .
C46 C 0.27528(16) 0.96132(18) 0.36456(17) 0.0380(7) Uani 1 1 d .
H46A H 0.2599 1.0217 0.3381 0.057 Uiso 1 1 calc R
H46B H 0.2965 0.9174 0.3272 0.057 Uiso 1 1 calc R
H46C H 0.3116 0.9762 0.4069 0.057 Uiso 1 1 calc R
C47 C 0.17850(14) 0.98279(17) 0.45680(15) 0.0308(6) Uani 1 1 d .
H47A H 0.1641 1.0435 0.4302 0.046 Uiso 1 1 calc R
H47B H 0.2156 0.9966 0.4986 0.046 Uiso 1 1 calc R
H47C H 0.1360 0.9533 0.4790 0.046 Uiso 1 1 calc R
C48 C 0.15227(17) 0.8927(2) 0.33161(19) 0.0514(9) Uani 1 1 d .
H48A H 0.1387 0.9541 0.3056 0.077 Uiso 1 1 calc R
H48B H 0.1092 0.8632 0.3527 0.077 Uiso 1 1 calc R
H48C H 0.1724 0.8481 0.2939 0.077 Uiso 1 1 calc R

loop_
_atom_site_aniso_label
_atom_site_aniso_U_11
_atom_site_aniso_U_22
_atom_site_aniso_U_33
_atom_site_aniso_U_23
_atom_site_aniso_U_13
_atom_site_aniso_U_12
Sc1 0.01187(19) 0.01344(19) 0.01520(19) -0.00122(15) 0.00162(15) -0.00031(14)
Fe1 0.01353(15) 0.01620(15) 0.01741(16) -0.00011(12) 0.00371(11) -0.00066(12)
Si1 0.0129(3) 0.0141(3) 0.0233(3) -0.0029(2) 0.0023(2) -0.0003(2)
Si2 0.0213(3) 0.0142(3) 0.0184(3) -0.0009(2) 0.0068(2) -0.0001(2)
N1 0.0145(9) 0.0122(8) 0.0168(9) -0.0015(7) 0.0025(7) 0.0017(7)
N2 0.0124(8) 0.0175(9) 0.0152(9) -0.0008(7) 0.0032(7) -0.0009(7)
N3 0.0122(8) 0.0159(9) 0.0199(9) -0.0008(7) 0.0028(7) 0.0002(7)
N4 0.0159(9) 0.0151(9) 0.0189(9) -0.0008(7) 0.0052(7) -0.0005(7)
C1 0.0143(10) 0.0152(10) 0.0151(10) -0.0007(8) 0.0018(8) -0.0006(8)
C2 0.0114(10) 0.0154(10) 0.0183(10) 0.0035(8) 0.0021(8) -0.0037(8)
C3 0.0175(11) 0.0182(11) 0.0193(11) -0.0010(9) 0.0022(8) -0.0016(8)
C4 0.0167(11) 0.0190(11) 0.0277(12) 0.0007(9) 0.0049(9) 0.0023(9)
C5 0.0162(11) 0.0223(11) 0.0249(12) 0.0063(9) -0.0033(9) 0.0007(9)
C6 0.0179(11) 0.0220(11) 0.0175(11) 0.0005(9) -0.0016(9) -0.0008(9)
C7 0.0137(10) 0.0165(10) 0.0186(10) 0.0032(8) 0.0022(8) -0.0019(8)
C8 0.0157(10) 0.0164(10) 0.0146(10) 0.0034(8) 0.0023(8) -0.0014(8)
C9 0.0188(11) 0.0189(11) 0.0172(11) 0.0018(8) -0.0010(8) -0.0038(8)
C10 0.0310(12) 0.0158(11) 0.0165(11) -0.0021(8) 0.0014(9) -0.0033(9)
C11 0.0254(12) 0.0173(11) 0.0208(11) -0.0007(9) 0.0064(9) 0.0019(9)
C12 0.0158(10) 0.0201(11) 0.0186(11) 0.0003(9) 0.0017(8) 0.0006(8)
C13 0.0167(10) 0.0143(10) 0.0154(10) 0.0024(8) 0.0031(8) -0.0029(8)
C14 0.0156(10) 0.0132(10) 0.0168(10) -0.0026(8) 0.0054(8) 0.0006(8)
C15 0.0160(10) 0.0184(11) 0.0181(11) -0.0010(8) 0.0023(8) 0.0020(8)
C16 0.0139(10) 0.0180(11) 0.0285(12) -0.0002(9) 0.0054(9) -0.0020(8)
C17 0.0178(11) 0.0157(10) 0.0250(12) 0.0027(9) 0.0087(9) -0.0015(8)
C18 0.0176(10) 0.0120(10) 0.0211(11) -0.0005(8) 0.0072(8) 0.0019(8)
C19 0.0219(11) 0.0159(10) 0.0181(11) 0.0016(8) 0.0068(9) 0.0034(9)
C20 0.0235(11) 0.0139(10) 0.0172(10) -0.0004(8) 0.0032(9) 0.0048(8)
C21 0.0295(13) 0.0224(12) 0.0161(11) 0.0018(9) 0.0047(9) 0.0069(10)
C22 0.0267(12) 0.0226(12) 0.0176(11) -0.0019(9) -0.0021(9) 0.0076(9)
C23 0.0214(11) 0.0169(11) 0.0242(12) -0.0049(9) -0.0013(9) 0.0028(9)
C24 0.0204(11) 0.0147(10) 0.0178(11) -0.0011(8) 0.0022(8) 0.0013(8)
C25 0.0175(10) 0.0135(10) 0.0159(10) -0.0022(8) 0.0036(8) 0.0027(8)
C26 0.0155(10) 0.0105(9) 0.0174(10) -0.0017(8) 0.0050(8) 0.0018(8)
C27 0.0132(10) 0.0159(10) 0.0226(11) -0.0015(9) 0.0050(8) 0.0010(8)
C28 0.0250(12) 0.0199(11) 0.0242(12) -0.0069(9) 0.0090(9) -0.0006(9)
C29 0.0306(13) 0.0199(12) 0.0335(14) -0.0021(10) 0.0198(11) -0.0014(10)
C30 0.0138(11) 0.0206(12) 0.0453(15) 0.0028(11) 0.0079(10) 0.0018(9)
C31 0.0153(11) 0.0179(11) 0.0300(12) 0.0031(9) 0.0005(9) 0.0009(8)
C32 0.0169(10) 0.0129(10) 0.0167(10) 0.0011(8) 0.0019(8) 0.0004(8)
C33 0.0181(11) 0.0191(11) 0.0183(11) 0.0015(9) 0.0013(8) 0.0038(8)
C34 0.0259(12) 0.0222(12) 0.0217(12) 0.0073(9) 0.0089(9) 0.0040(9)
C35 0.0185(11) 0.0176(11) 0.0325(13) 0.0019(9) 0.0075(10) -0.0029(9)
C36 0.0153(10) 0.0161(10) 0.0241(11) -0.0043(9) 0.0009(9) -0.0012(8)
C37 0.0192(11) 0.0164(11) 0.0416(15) -0.0014(10) 0.0039(10) -0.0014(9)
C38 0.0253(12) 0.0236(12) 0.0283(13) -0.0081(10) -0.0016(10) 0.0040(10)
C39 0.0193(11) 0.0160(11) 0.0244(12) 0.0006(9) 0.0021(9) 0.0014(8)
C40 0.0176(11) 0.0276(13) 0.0398(15) 0.0031(11) -0.0013(10) 0.0041(9)
C41 0.0340(14) 0.0340(14) 0.0260(13) -0.0041(11) -0.0055(11) 0.0098(11)
C42 0.0313(14) 0.0211(12) 0.0435(16) 0.0060(11) -0.0009(12) 0.0025(10)
C43 0.0498(17) 0.0321(14) 0.0221(13) -0.0064(11) -0.0072(12) 0.0141(12)
C44 0.0487(17) 0.0218(13) 0.0537(18) -0.0047(12) 0.0373(14) -0.0030(12)
C45 0.0226(12) 0.0174(11) 0.0240(12) -0.0042(9) -0.0006(9) 0.0027(9)
C46 0.0537(18) 0.0185(13) 0.0442(16) 0.0092(11) 0.0226(14) 0.0055(12)
C47 0.0371(15) 0.0205(12) 0.0357(14) 0.0002(10) 0.0109(11) 0.0080(10)
C48 0.059(2) 0.0289(15) 0.062(2) -0.0131(14) -0.0341(17) 0.0167(14)

loop_
_atom_type_symbol
_atom_type_description
_atom_type_scat_dispersion_real
_atom_type_scat_dispersion_imag
_atom_type_scat_source
C C 0.0033 0.0016 'International Tables Vol C Tables 4.2.6.8 and 6.1.1.4'
H H 0.0000 0.0000 'International Tables Vol C Tables 4.2.6.8 and 6.1.1.4'
N N 0.0061 0.0033 'International Tables Vol C Tables 4.2.6.8 and 6.1.1.4'
Si Si 0.0817 0.0704 'International Tables Vol C Tables 4.2.6.8 and 6.1.1.4'
Sc Sc 0.2519 0.3716 'International Tables Vol C Tables 4.2.6.8 and 6.1.1.4'
Fe Fe 0.3463 0.8444 'International Tables Vol C Tables 4.2.6.8 and 6.1.1.4'

loop_
_geom_angle_atom_site_label_1
_geom_angle_atom_site_label_2
_geom_angle_atom_site_label_3
_geom_angle
N2 Sc1 N3 111.15(7)
N2 Sc1 N4 110.45(7)
N3 Sc1 N4 136.41(7)
N2 Sc1 N1 89.36(6)
N3 Sc1 N1 98.46(6)
N4 Sc1 N1 94.44(6)
N2 Sc1 C32 113.44(7)
N3 Sc1 C32 115.37(7)
N4 Sc1 C32 32.28(6)
N1 Sc1 C32 125.78(6)
N2 Sc1 C27 118.58(7)
N3 Sc1 C27 31.76(6)
N4 Sc1 C27 112.88(7)
N1 Sc1 C27 127.16(6)
C32 Sc1 C27 85.33(6)
N2 Sc1 C1 30.74(6)
N3 Sc1 C1 133.11(6)
N4 Sc1 C1 90.22(6)
N1 Sc1 C1 67.36(6)
C32 Sc1 C1 108.26(6)
C27 Sc1 C1 149.18(6)
N2 Sc1 Fe1 118.29(5)
N3 Sc1 Fe1 74.61(5)
N4 Sc1 Fe1 74.80(5)
N1 Sc1 Fe1 152.27(5)
C32 Sc1 Fe1 43.67(5)
C27 Sc1 Fe1 42.97(5)
C1 Sc1 Fe1 136.54(4)
C34 Fe1 C30 121.40(9)
C34 Fe1 C31 159.71(9)
C30 Fe1 C31 40.73(9)
C34 Fe1 C35 40.60(9)
C30 Fe1 C35 100.52(9)
C31 Fe1 C35 123.14(9)
C34 Fe1 C29 103.92(9)
C30 Fe1 C29 40.55(10)
C31 Fe1 C29 68.29(10)
C35 Fe1 C29 111.87(9)
C34 Fe1 C36 68.48(9)
C30 Fe1 C36 113.19(9)
C31 Fe1 C36 106.80(9)
C35 Fe1 C36 40.54(9)
C29 Fe1 C36 145.71(9)
C34 Fe1 C28 118.75(9)
C30 Fe1 C28 68.04(9)
C31 Fe1 C28 68.17(9)
C35 Fe1 C28 148.10(9)
C29 Fe1 C28 40.28(9)
C36 Fe1 C28 171.33(9)
C34 Fe1 C33 40.48(8)
C30 Fe1 C33 161.40(9)
C31 Fe1 C33 157.86(9)
C35 Fe1 C33 67.77(9)
C29 Fe1 C33 128.59(10)
C36 Fe1 C33 67.95(9)
C28 Fe1 C33 113.86(9)
C34 Fe1 C27 155.74(9)
C30 Fe1 C27 68.20(8)
C31 Fe1 C27 40.52(8)
C35 Fe1 C27 163.42(9)
C29 Fe1 C27 68.04(9)
C36 Fe1 C27 131.20(9)
C28 Fe1 C27 40.50(9)
C33 Fe1 C27 126.17(8)
C34 Fe1 C32 68.11(8)
C30 Fe1 C32 150.25(9)
C31 Fe1 C32 121.89(9)
C35 Fe1 C32 67.72(8)
C29 Fe1 C32 168.77(9)
C36 Fe1 C32 40.30(8)
C28 Fe1 C32 135.64(8)
C33 Fe1 C32 40.28(8)
C27 Fe1 C32 115.81(8)
C34 Fe1 Sc1 112.23(6)
C30 Fe1 Sc1 125.90(7)
C31 Fe1 Sc1 87.24(6)
C35 Fe1 Sc1 126.02(6)
C29 Fe1 Sc1 121.10(7)
C36 Fe1 Sc1 91.63(6)
C28 Fe1 Sc1 81.21(6)
C33 Fe1 Sc1 71.77(6)
C27 Fe1 Sc1 59.78(6)
C32 Fe1 Sc1 58.31(6)
N3 Si1 C37 107.05(9)
N3 Si1 C38 111.51(10)
C37 Si1 C38 108.79(11)
N3 Si1 C39 114.23(9)
C37 Si1 C39 109.17(10)
C38 Si1 C39 106.00(10)
N4 Si2 C44 108.59(10)
N4 Si2 C43 112.97(10)
C44 Si2 C43 106.84(14)
N4 Si2 C45 112.03(9)
C44 Si2 C45 108.59(12)
C43 Si2 C45 107.63(11)
C26 N1 C25 119.00(17)
C26 N1 Sc1 122.36(13)
C25 N1 Sc1 116.34(13)
C13 N2 C1 114.79(16)
C13 N2 Sc1 140.05(14)
C1 N2 Sc1 103.54(12)
C27 N3 Si1 120.03(14)
C27 N3 Sc1 97.48(12)
Si1 N3 Sc1 140.09(10)
C32 N4 Si2 118.50(14)
C32 N4 Sc1 94.57(12)
Si2 N4 Sc1 146.25(10)
N2 C1 C2 113.39(16)
N2 C1 C14 110.07(16)
C2 C1 C14 112.39(16)
N2 C1 Sc1 45.72(9)
C2 C1 Sc1 146.29(13)
C14 C1 Sc1 100.81(12)
N2 C1 H1A 106.9
C2 C1 H1A 106.9
C14 C1 H1A 106.9
Sc1 C1 H1A 67.0
C3 C2 C7 120.30(19)
C3 C2 C1 121.51(18)
C7 C2 C1 118.14(18)
C4 C3 C2 121.3(2)
C4 C3 H3A 119.3
C2 C3 H3A 119.3
C3 C4 C5 118.6(2)
C3 C4 H4A 120.7
C5 C4 H4A 120.7
C6 C5 C4 120.6(2)
C6 C5 H5A 119.7
C4 C5 H5A 119.7
C5 C6 C7 121.4(2)
C5 C6 H6A 119.3
C7 C6 H6A 119.3
C6 C7 C2 117.74(19)
C6 C7 C8 123.86(19)
C2 C7 C8 118.38(18)
C9 C8 C13 118.88(19)
C9 C8 C7 122.55(19)
C13 C8 C7 118.48(18)
C10 C9 C8 121.8(2)
C10 C9 H9A 119.1
C8 C9 H9A 119.1
C9 C10 C11 119.1(2)
C9 C10 H10A 120.4
C11 C10 H10A 120.4
C12 C11 C10 120.1(2)
C12 C11 H11A 120.0
C10 C11 H11A 120.0
C11 C12 C13 122.0(2)
C11 C12 H12A 119.0
C13 C12 H12A 119.0
N2 C13 C12 120.09(18)
N2 C13 C8 121.83(18)
C12 C13 C8 118.05(19)
C15 C14 C26 118.66(19)
C15 C14 C1 122.78(19)
C26 C14 C1 118.53(17)
C14 C15 C16 122.2(2)
C14 C15 H15A 118.9
C16 C15 H15A 118.9
C17 C16 C15 120.3(2)
C17 C16 H16A 119.9
C15 C16 H16A 119.9
C16 C17 C18 120.4(2)
C16 C17 H17A 119.8
C18 C17 H17A 119.8
C19 C18 C17 122.25(19)
C19 C18 C26 118.50(19)
C17 C18 C26 119.24(19)
C18 C19 C20 120.8(2)
C18 C19 H19A 119.6
C20 C19 H19A 119.6
C19 C20 C25 117.89(19)
C19 C20 C21 123.1(2)
C25 C20 C21 119.0(2)
C22 C21 C20 120.6(2)
C22 C21 H21A 119.7
C20 C21 H21A 119.7
C21 C22 C23 120.1(2)
C21 C22 H22A 119.9
C23 C22 H22A 119.9
C24 C23 C22 121.5(2)
C24 C23 H23A 119.3
C22 C23 H23A 119.3
C23 C24 C25 120.1(2)
C23 C24 H24A 120.0
C25 C24 H24A 120.0
N1 C25 C20 122.34(19)
N1 C25 C24 118.96(18)
C20 C25 C24 118.68(19)
N1 C26 C18 121.15(18)
N1 C26 C14 119.98(18)
C18 C26 C14 118.85(18)
N3 C27 C31 127.13(19)
N3 C27 C28 126.55(19)
C31 C27 C28 106.32(19)
N3 C27 Fe1 127.68(14)
C31 C27 Fe1 67.66(12)
C28 C27 Fe1 68.48(12)
N3 C27 Sc1 50.76(9)
C31 C27 Sc1 116.97(14)
C28 C27 Sc1 106.91(14)
Fe1 C27 Sc1 77.25(6)
C29 C28 C27 108.5(2)
C29 C28 Fe1 69.13(13)
C27 C28 Fe1 71.02(12)
C29 C28 H28A 125.7
C27 C28 H28A 125.7
Fe1 C28 H28A 125.7
C30 C29 C28 108.4(2)
C30 C29 Fe1 69.40(13)
C28 C29 Fe1 70.59(13)
C30 C29 H29A 125.8
C28 C29 H29A 125.8
Fe1 C29 H29A 125.8
C29 C30 C31 108.1(2)
C29 C30 Fe1 70.05(13)
C31 C30 Fe1 69.87(12)
C29 C30 H30A 125.9
C31 C30 H30A 125.9
Fe1 C30 H30A 125.9
C30 C31 C27 108.6(2)
C30 C31 Fe1 69.40(13)
C27 C31 Fe1 71.82(12)
C30 C31 H31A 125.7
C27 C31 H31A 125.7
Fe1 C31 H31A 125.7
N4 C32 C36 128.84(19)
N4 C32 C33 125.12(18)
C36 C32 C33 106.02(18)
N4 C32 Fe1 128.13(14)
C36 C32 Fe1 67.13(11)
C33 C32 Fe1 68.01(11)
N4 C32 Sc1 53.15(10)
C36 C32 Sc1 128.48(14)
C33 C32 Sc1 93.86(13)
Fe1 C32 Sc1 78.02(6)
C34 C33 C32 108.71(19)
C34 C33 Fe1 68.41(12)
C32 C33 Fe1 71.71(12)
C34 C33 H33A 125.6
C32 C33 H33A 125.6
Fe1 C33 H33A 125.6
C35 C34 C33 108.02(19)
C35 C34 Fe1 70.11(13)
C33 C34 Fe1 71.11(12)
C35 C34 H34A 126.0
C33 C34 H34A 126.0
Fe1 C34 H34A 126.0
C34 C35 C36 108.31(19)
C34 C35 Fe1 69.29(13)
C36 C35 Fe1 69.81(12)
C34 C35 H35A 125.8
C36 C35 H35A 125.8
Fe1 C35 H35A 125.8
C35 C36 C32 108.81(19)
C35 C36 Fe1 69.65(12)
C32 C36 Fe1 72.57(12)
C35 C36 H36A 125.6
C32 C36 H36A 125.6
Fe1 C36 H36A 125.6
Si1 C37 H37A 109.5
Si1 C37 H37B 109.5
H37A C37 H37B 109.5
Si1 C37 H37C 109.5
H37A C37 H37C 109.5
H37B C37 H37C 109.5
Si1 C38 H38A 109.5
Si1 C38 H38B 109.5
H38A C38 H38B 109.5
Si1 C38 H38C 109.5
H38A C38 H38C 109.5
H38B C38 H38C 109.5
C41 C39 C42 108.4(2)
C41 C39 C40 108.67(19)
C42 C39 C40 107.95(19)
C41 C39 Si1 111.00(15)
C42 C39 Si1 110.48(16)
C40 C39 Si1 110.23(15)
C39 C40 H40A 109.5
C39 C40 H40B 109.5
H40A C40 H40B 109.5
C39 C40 H40C 109.5
H40A C40 H40C 109.5
H40B C40 H40C 109.5
C39 C41 H41A 109.5
C39 C41 H41B 109.5
H41A C41 H41B 109.5
C39 C41 H41C 109.5
H41A C41 H41C 109.5
H41B C41 H41C 109.5
C39 C42 H42A 109.5
C39 C42 H42B 109.5
H42A C42 H42B 109.5
C39 C42 H42C 109.5
H42A C42 H42C 109.5
H42B C42 H42C 109.5
Si2 C43 H43A 109.5
Si2 C43 H43B 109.5
H43A C43 H43B 109.5
Si2 C43 H43C 109.5
H43A C43 H43C 109.5
H43B C43 H43C 109.5
Si2 C44 H44A 109.5
Si2 C44 H44B 109.5
H44A C44 H44B 109.5
Si2 C44 H44C 109.5
H44A C44 H44C 109.5
H44B C44 H44C 109.5
C47 C45 C46 107.76(19)
C47 C45 C48 109.6(2)
C46 C45 C48 108.7(2)
C47 C45 Si2 109.24(16)
C46 C45 Si2 110.67(16)
C48 C45 Si2 110.83(17)
C45 C46 H46A 109.5
C45 C46 H46B 109.5
H46A C46 H46B 109.5
C45 C46 H46C 109.5
H46A C46 H46C 109.5
H46B C46 H46C 109.5
C45 C47 H47A 109.5
C45 C47 H47B 109.5
H47A C47 H47B 109.5
C45 C47 H47C 109.5
H47A C47 H47C 109.5
H47B C47 H47C 109.5
C45 C48 H48A 109.5
C45 C48 H48B 109.5
H48A C48 H48B 109.5
C45 C48 H48C 109.5
H48A C48 H48C 109.5
H48B C48 H48C 109.5

loop_
_geom_bond_atom_site_label_1
_geom_bond_atom_site_label_2
_geom_bond_distance
Sc1 N2 2.0690(17)
Sc1 N3 2.0804(17)
Sc1 N4 2.0992(17)
Sc1 N1 2.2811(17)
Sc1 C32 2.615(2)
Sc1 C27 2.663(2)
Sc1 C1 2.809(2)
Sc1 Fe1 3.0063(5)
Fe1 C34 2.037(2)
Fe1 C30 2.039(2)
Fe1 C31 2.045(2)
Fe1 C35 2.047(2)
Fe1 C29 2.048(2)
Fe1 C36 2.049(2)
Fe1 C28 2.067(2)
Fe1 C33 2.072(2)
Fe1 C27 2.101(2)
Fe1 C32 2.122(2)
Si1 N3 1.7237(18)
Si1 C37 1.864(2)
Si1 C38 1.884(2)
Si1 C39 1.907(2)
Si2 N4 1.7287(18)
Si2 C44 1.869(2)
Si2 C43 1.877(3)
Si2 C45 1.900(2)
N1 C26 1.362(3)
N1 C25 1.365(3)
N2 C13 1.388(3)
N2 C1 1.477(2)
N3 C27 1.414(3)
N4 C32 1.401(3)
C1 C2 1.510(3)
C1 C14 1.529(3)
C1 H1A 1.0000
C2 C3 1.392(3)
C2 C7 1.404(3)
C3 C4 1.383(3)
C3 H3A 0.9500
C4 C5 1.397(3)
C4 H4A 0.9500
C5 C6 1.376(3)
C5 H5A 0.9500
C6 C7 1.404(3)
C6 H6A 0.9500
C7 C8 1.468(3)
C8 C9 1.405(3)
C8 C13 1.423(3)
C9 C10 1.383(3)
C9 H9A 0.9500
C10 C11 1.395(3)
C10 H10A 0.9500
C11 C12 1.383(3)
C11 H11A 0.9500
C12 C13 1.398(3)
C12 H12A 0.9500
C14 C15 1.369(3)
C14 C26 1.439(3)
C15 C16 1.421(3)
C15 H15A 0.9500
C16 C17 1.351(3)
C16 H16A 0.9500
C17 C18 1.430(3)
C17 H17A 0.9500
C18 C19 1.390(3)
C18 C26 1.438(3)
C19 C20 1.391(3)
C19 H19A 0.9500
C20 C25 1.426(3)
C20 C21 1.430(3)
C21 C22 1.357(3)
C21 H21A 0.9500
C22 C23 1.414(3)
C22 H22A 0.9500
C23 C24 1.359(3)
C23 H23A 0.9500
C24 C25 1.429(3)
C24 H24A 0.9500
C27 C31 1.437(3)
C27 C28 1.443(3)
C28 C29 1.417(3)
C28 H28A 1.0000
C29 C30 1.416(4)
C29 H29A 1.0000
C30 C31 1.421(3)
C30 H30A 1.0000
C31 H31A 1.0000
C32 C36 1.439(3)
C32 C33 1.445(3)
C33 C34 1.422(3)
C33 H33A 1.0000
C34 C35 1.417(3)
C34 H34A 1.0000
C35 C36 1.419(3)
C35 H35A 1.0000
C36 H36A 1.0000
C37 H37A 0.9800
C37 H37B 0.9800
C37 H37C 0.9800
C38 H38A 0.9800
C38 H38B 0.9800
C38 H38C 0.9800
C39 C41 1.531(3)
C39 C42 1.536(3)
C39 C40 1.537(3)
C40 H40A 0.9800
C40 H40B 0.9800
C40 H40C 0.9800
C41 H41A 0.9800
C41 H41B 0.9800
C41 H41C 0.9800
C42 H42A 0.9800
C42 H42B 0.9800
C42 H42C 0.9800
C43 H43A 0.9800
C43 H43B 0.9800
C43 H43C 0.9800
C44 H44A 0.9800
C44 H44B 0.9800
C44 H44C 0.9800
C45 C47 1.531(3)
C45 C46 1.532(3)
C45 C48 1.533(3)
C46 H46A 0.9800
C46 H46B 0.9800
C46 H46C 0.9800
C47 H47A 0.9800
C47 H47B 0.9800
C47 H47C 0.9800
C48 H48A 0.9800
C48 H48B 0.9800
C48 H48C 0.9800
